data_4312762
loop_
_publ_author_name
'Lorenzo Tei'
'Massimiliano Arca'
'M. Carla Aragoni'
'Andrea Bencini'
'Alexander J. Blake'
'Claudia Caltagirone'
'Francesco A. Devillanova'
'Patrizia Fornasari'
'Alessandra Garau'
'Francesco Isaia'
'Vito Lippolis'
'Martin Schr\"oder'
'Simon J. Teat'
'Barbara Valtancoli'

_publ_section_title
;
 Coordination Chemistry of a New Cofacial Binucleating Macropolycycle
 Derived from 1,4,7-Triazacyclononane
;
_journal_name_full 'Inorganic Chemistry'
_journal_page_first 8690
_journal_page_last 8701
_journal_paper_doi 10.1021/ic0345065
_journal_volume 42
_journal_year 2003
_chemical_formula_moiety 'C38 H72 N10 O2 6+, 6(Cl O4 -), 8(H2 O)'
_chemical_formula_sum 'C38 H88 Cl6 N10 O34'
_chemical_formula_weight 1441.88
_space_group_IT_number 14
_symmetry_cell_setting monoclinic
_symmetry_space_group_name_Hall '-P 2yn'
_symmetry_space_group_name_H-M 'P 1 21/n 1'
_atom_sites_solution_hydrogens geom
_atom_sites_solution_primary direct
_atom_sites_solution_secondary difmap
_audit_creation_method SHELXL-97
_cell_angle_alpha 90.00
_cell_angle_beta 102.796(4)
_cell_angle_gamma 90.00
_cell_formula_units_Z 2
_cell_length_a 13.457(2)
_cell_length_b 8.282(2)
_cell_length_c 29.319(5)
_cell_measurement_reflns_used 1234
_cell_measurement_temperature 150(2)
_cell_measurement_theta_max 24.01
_cell_measurement_theta_min 2.85
_cell_volume 3186.5(11)
_computing_cell_refinement 'Bruker SAINT version 6.02a (Bruker, 2000)'
_computing_data_collection 'Bruker SMART version 5.625 (Bruker, 2001)'
_computing_data_reduction 'Bruker SAINT; Bruker SHELXTL (Bruker, 1997)'
_computing_molecular_graphics 'Bruker SHELXTL'
_computing_publication_material 'SHELXL-97; PLATON (Spek, 2002)'
_computing_structure_refinement 'SHELXL-97 (Sheldrick, 1997)'
_computing_structure_solution 'SHELXS-97 (Sheldrick, 1990)'
_diffrn_ambient_temperature 150(2)
_diffrn_measured_fraction_theta_full 0.995
_diffrn_measured_fraction_theta_max 0.995
_diffrn_measurement_device_type 'Bruker SMART APEX CCD area detector'
_diffrn_measurement_method omega
_diffrn_radiation_monochromator graphite
_diffrn_radiation_source 'normal-focus sealed tube'
_diffrn_radiation_type MoK\a
_diffrn_radiation_wavelength 0.71073
_diffrn_reflns_av_R_equivalents 0.0000
_diffrn_reflns_av_sigmaI/netI 0.132
_diffrn_reflns_limit_h_max 16
_diffrn_reflns_limit_h_min -16
_diffrn_reflns_limit_k_max 10
_diffrn_reflns_limit_k_min 0
_diffrn_reflns_limit_l_max 36
_diffrn_reflns_limit_l_min 0
_diffrn_reflns_number 6237
_diffrn_reflns_theta_full 25.99
_diffrn_reflns_theta_max 25.99
_diffrn_reflns_theta_min 2.35
_diffrn_standards_decay_% none
_exptl_absorpt_coefficient_mu 0.368
_exptl_absorpt_correction_T_max 0.894
_exptl_absorpt_correction_T_min 0.855
_exptl_absorpt_correction_type multi-scan
_exptl_absorpt_process_details SADABS
_exptl_crystal_colour 'pale yellow'
_exptl_crystal_density_diffrn 1.503
_exptl_crystal_density_method 'not measured'
_exptl_crystal_description sphenoid
_exptl_crystal_F_000 1520
_exptl_crystal_size_max 0.29
_exptl_crystal_size_mid 0.08
_exptl_crystal_size_min 0.06
_refine_diff_density_max 0.874
_refine_diff_density_min -0.360
_refine_diff_density_rms 0.083
_refine_ls_extinction_method none
_refine_ls_goodness_of_fit_ref 0.846
_refine_ls_hydrogen_treatment 'riding model'
_refine_ls_matrix_type full
_refine_ls_number_parameters 395
_refine_ls_number_reflns 6237
_refine_ls_number_restraints 27
_refine_ls_restrained_S_all 0.881
_refine_ls_R_factor_all 0.1760
_refine_ls_R_factor_gt 0.0796
_refine_ls_shift/su_max 0.000
_refine_ls_shift/su_mean 0.000
_refine_ls_structure_factor_coef Fsqd
_refine_ls_weighting_details 'calc w=1/[\s^2^(Fo^2^)+(0.1117P)^2^+0.0000P] where P=(Fo^2^+2Fc^2^)/3'
_refine_ls_weighting_scheme calc
_refine_ls_wR_factor_gt 0.1999
_refine_ls_wR_factor_ref 0.2320
_reflns_number_gt 2259
_reflns_number_total 6237
_reflns_threshold_expression >2sigma(I)
_cod_data_source_file ic0345065si20030513_022438_1.cif
_cod_data_source_block gdcage
_cod_depositor_comments
;
The following automatic conversions were performed:

'_symmetry_cell_setting' value 'Monoclinic' changed to 'monoclinic'
according to the built-in table from CIF Core dictionary named
'cif_core.dic' version 2.4.1 from 2010-06-29.

Automatic conversion script
Id: cif_fix_values 1646 2011-03-28 12:23:43Z adriana 

The following automatic conversions were performed:

'_atom_sites_solution_primary' value 'direct methods' was changed to
'direct'.

'_atom_sites_solution_hydrogens' value 'placed geometrically' was
changed to 'geom'.

Automatic conversion script
Id: cif_fix_values 6452 2018-10-05 10:23:21Z andrius 

The following automatic conversions were performed:

data name '_atom_site_symetry_multiplicity' was replaced with
'_atom_site_symmetry_multiplicity' as specified in the replacement
file 'data/replacement-values/replacement_tags.lst'.

Automatic conversion script
Id: cif_correct_tags 9268 2022-04-12 08:56:07Z antanas 
;
_cod_database_code 4312762

loop_
_symmetry_equiv_pos_as_xyz
'x, y, z'
'-x+1/2, y+1/2, -z+1/2'
'-x, -y, -z'
'x-1/2, -y-1/2, z-1/2'

loop_
_atom_site_label
_atom_site_type_symbol
_atom_site_fract_x
_atom_site_fract_y
_atom_site_fract_z
_atom_site_U_iso_or_equiv
_atom_site_adp_type
_atom_site_occupancy
_atom_site_symmetry_multiplicity
_atom_site_calc_flag
_atom_site_refinement_flags
_atom_site_disorder_assembly
_atom_site_disorder_group
N1 N 0.4181(4) 0.4470(6) 0.18170(15) 0.0476(13) Uani 1 1 d . . .
C2 C 0.5041(5) 0.5565(7) 0.1918(2) 0.0519(16) Uani 1 1 d . . .
H2A H 0.5353 0.5539 0.2257 0.062 Uiso 1 1 calc R . .
H2B H 0.4802 0.6680 0.1835 0.062 Uiso 1 1 calc R . .
C3 C 0.5831(5) 0.5110(8) 0.1647(2) 0.0641(19) Uani 1 1 d . . .
H3A H 0.5553 0.5317 0.1310 0.077 Uiso 1 1 calc R . .
H3B H 0.6438 0.5805 0.1749 0.077 Uiso 1 1 calc R . .
N4 N 0.6144(4) 0.3393(6) 0.17115(17) 0.0549(14) Uani 1 1 d . . .
C5 C 0.6672(5) 0.2927(8) 0.2181(2) 0.0626(19) Uani 1 1 d . . .
H5A H 0.6644 0.3819 0.2403 0.075 Uiso 1 1 calc R . .
H5B H 0.7396 0.2693 0.2187 0.075 Uiso 1 1 calc R . .
C6 C 0.6153(5) 0.1422(8) 0.2324(2) 0.0639(19) Uani 1 1 d . . .
H6A H 0.6328 0.0466 0.2155 0.077 Uiso 1 1 calc R . .
H6B H 0.6394 0.1228 0.2664 0.077 Uiso 1 1 calc R . .
N7 N 0.5049(4) 0.1667(6) 0.22114(17) 0.0573(14) Uani 1 1 d . . .
H7A H 0.4739 0.0684 0.2225 0.069 Uiso 1 1 calc R . .
H7B H 0.4859 0.2031 0.1908 0.069 Uiso 1 1 calc R . .
C8 C 0.4653(5) 0.2823(8) 0.2520(2) 0.0632(19) Uani 1 1 d . . .
H8A H 0.5215 0.3513 0.2690 0.076 Uiso 1 1 calc R . .
H8B H 0.4369 0.2219 0.2753 0.076 Uiso 1 1 calc R . .
C9 C 0.3834(5) 0.3861(8) 0.2226(2) 0.0570(17) Uani 1 1 d . . .
H9A H 0.3205 0.3218 0.2121 0.068 Uiso 1 1 calc R . .
H9B H 0.3677 0.4779 0.2414 0.068 Uiso 1 1 calc R . .
C10 C 0.3342(5) 0.4979(7) 0.1438(2) 0.0553(17) Uani 1 1 d . . .
H10A H 0.2880 0.4051 0.1340 0.066 Uiso 1 1 calc R . .
H10B H 0.3620 0.5305 0.1166 0.066 Uiso 1 1 calc R . .
C11 C 0.2732(5) 0.6380(7) 0.15747(19) 0.0524(17) Uani 1 1 d . . .
H11A H 0.2305 0.5978 0.1785 0.063 Uiso 1 1 calc R . .
H11B H 0.3208 0.7196 0.1748 0.063 Uiso 1 1 calc R . .
N12 N 0.2065(4) 0.7156(6) 0.11556(15) 0.0486(13) Uani 1 1 d . . .
H12A H 0.2449 0.7354 0.0938 0.058 Uiso 1 1 calc R . .
H12B H 0.1846 0.8136 0.1244 0.058 Uiso 1 1 calc R . .
C13 C 0.1147(5) 0.6176(8) 0.09275(19) 0.0552(17) Uani 1 1 d . . .
H13A H 0.1340 0.5022 0.0927 0.066 Uiso 1 1 calc R . .
H13B H 0.0615 0.6283 0.1111 0.066 Uiso 1 1 calc R . .
C14 C 0.0723(5) 0.6718(7) 0.04329(19) 0.0467(16) Uani 1 1 d . . .
C15 C -0.0171(5) 0.7553(7) 0.0305(2) 0.0495(16) Uani 1 1 d . . .
H15A H -0.0531 0.7839 0.0538 0.059 Uiso 1 1 calc R . .
C16 C -0.0571(5) 0.8001(7) -0.0162(2) 0.0491(16) Uani 1 1 d . . .
C17 C -0.1572(5) 0.8907(8) -0.0291(2) 0.0635(19) Uani 1 1 d . . .
H17A H -0.1736 0.9125 -0.0628 0.095 Uiso 1 1 calc R . .
H17B H -0.1513 0.9930 -0.0119 0.095 Uiso 1 1 calc R . .
H17C H -0.2114 0.8251 -0.0210 0.095 Uiso 1 1 calc R . .
C18 C -0.0033(5) 0.7519(7) -0.0485(2) 0.0507(17) Uani 1 1 d . . .
H18A H -0.0292 0.7792 -0.0804 0.061 Uiso 1 1 calc R . .
C19 C 0.0849(5) 0.6674(7) -0.03718(19) 0.0505(17) Uani 1 1 d . . .
C20 C 0.1259(5) 0.6285(7) 0.0101(2) 0.0506(17) Uani 1 1 d . . .
O21 O 0.2147(3) 0.5442(5) 0.02622(14) 0.0613(12) Uani 1 1 d . . .
H21A H 0.2541 0.5585 0.0080 0.092 Uiso 1 1 calc R . .
C22 C 0.1311(6) 0.5989(8) -0.0755(2) 0.0624(19) Uani 1 1 d . . .
H22A H 0.1640 0.4944 -0.0650 0.075 Uiso 1 1 calc R . .
H22B H 0.0760 0.5779 -0.1034 0.075 Uiso 1 1 calc R . .
N23 N 0.2063(4) 0.7063(6) -0.08851(18) 0.0622(15) Uani 1 1 d . . .
H23A H 0.2583 0.7244 -0.0628 0.075 Uiso 1 1 calc R . .
H23B H 0.1762 0.8040 -0.0980 0.075 Uiso 1 1 calc R . .
C50 C 0.6587(5) 0.2747(8) 0.1320(3) 0.066(2) Uani 1 1 d . . .
H50A H 0.6765 0.1595 0.1379 0.079 Uiso 1 1 calc R . .
H50B H 0.6070 0.2819 0.1022 0.079 Uiso 1 1 calc R . .
C49 C 0.7504(5) 0.3652(8) 0.1276(2) 0.067(2) Uani 1 1 d . . .
H49A H 0.8020 0.3599 0.1574 0.081 Uiso 1 1 calc R . .
H49B H 0.7326 0.4800 0.1207 0.081 Uiso 1 1 calc R . .
Cl1 Cl 0.41721(16) 0.9784(3) 0.09937(8) 0.0850(7) Uani 1 1 d . . .
O1 O 0.5166(5) 0.9203(10) 0.1182(4) 0.207(5) Uani 1 1 d . . .
O2 O 0.3655(6) 1.0138(8) 0.13616(18) 0.126(2) Uani 1 1 d . . .
O3 O 0.4227(4) 1.1197(7) 0.07205(19) 0.1002(18) Uani 1 1 d . . .
O4 O 0.3587(4) 0.8536(6) 0.06993(17) 0.0875(16) Uani 1 1 d . . .
Cl2 Cl 0.06294(15) 0.32520(19) 0.20727(6) 0.0622(5) Uani 1 1 d D . .
O5 O 0.0904(5) 0.3689(7) 0.25245(17) 0.125(3) Uani 1 1 d D A .
O6 O -0.0239(4) 0.2190(8) 0.1963(2) 0.122(2) Uani 1 1 d D A .
O7 O 0.0190(7) 0.4697(9) 0.1820(3) 0.072(3) Uiso 0.50 1 d PD A 1
O8 O 0.1332(7) 0.2697(13) 0.1820(4) 0.093(3) Uiso 0.50 1 d PD A 1
O7' O 0.0825(9) 0.4436(11) 0.1765(3) 0.087(3) Uiso 0.50 1 d PD A 2
O8' O 0.1457(7) 0.2113(11) 0.2143(4) 0.095(3) Uiso 0.50 1 d PD A 2
Cl3 Cl 0.81836(15) 0.8485(2) 0.13107(6) 0.0621(5) Uani 1 1 d . . .
O9 O 0.7414(5) 0.8008(8) 0.09210(19) 0.114(2) Uani 1 1 d . . .
O10 O 0.8762(4) 0.9759(6) 0.11639(19) 0.0924(17) Uani 1 1 d . . .
O11 O 0.7772(4) 0.8986(7) 0.16836(17) 0.0946(18) Uani 1 1 d . . .
O12 O 0.8870(4) 0.7156(6) 0.14475(16) 0.0807(15) Uani 1 1 d . . .
O1W O 0.4599(5) 1.2615(7) -0.0172(2) 0.118(2) Uani 1 1 d . . .
O2W O 0.1001(4) 0.9531(6) 0.14795(15) 0.0756(14) Uani 1 1 d . . .
O3W O 0.3622(4) 0.5504(8) -0.01852(18) 0.1008(18) Uani 1 1 d . . .
O4W O 0.3359(5) 0.9202(8) -0.0287(2) 0.120(2) Uani 1 1 d . . .

loop_
_atom_site_aniso_label
_atom_site_aniso_U_11
_atom_site_aniso_U_22
_atom_site_aniso_U_33
_atom_site_aniso_U_23
_atom_site_aniso_U_13
_atom_site_aniso_U_12
N1 0.064(3) 0.043(3) 0.034(3) 0.001(2) 0.006(3) 0.004(3)
C2 0.054(4) 0.043(4) 0.059(4) -0.001(3) 0.016(3) 0.005(3)
C3 0.078(5) 0.047(4) 0.069(4) 0.006(3) 0.021(4) 0.009(4)
N4 0.070(4) 0.047(3) 0.052(3) 0.005(3) 0.023(3) 0.011(3)
C5 0.059(4) 0.069(5) 0.064(4) 0.000(4) 0.022(4) 0.008(4)
C6 0.077(5) 0.057(5) 0.055(4) 0.011(3) 0.010(4) 0.014(4)
N7 0.071(4) 0.047(3) 0.054(3) 0.010(3) 0.014(3) 0.003(3)
C8 0.074(5) 0.069(5) 0.049(4) 0.008(3) 0.019(4) 0.002(4)
C9 0.058(4) 0.059(4) 0.051(4) 0.004(3) 0.006(3) 0.006(3)
C10 0.071(5) 0.050(4) 0.041(3) -0.006(3) 0.004(3) 0.006(4)
C11 0.062(4) 0.053(4) 0.039(3) 0.001(3) 0.003(3) 0.006(3)
N12 0.060(3) 0.046(3) 0.039(3) -0.002(2) 0.007(3) -0.001(3)
C13 0.070(5) 0.051(4) 0.042(3) 0.008(3) 0.008(3) -0.002(3)
C14 0.067(4) 0.038(3) 0.034(3) -0.001(3) 0.007(3) -0.015(3)
C15 0.061(5) 0.033(3) 0.051(4) -0.005(3) 0.006(3) -0.005(3)
C16 0.065(4) 0.028(3) 0.047(4) 0.001(3) -0.002(3) -0.010(3)
C17 0.071(5) 0.056(4) 0.058(4) 0.008(3) 0.001(4) -0.004(4)
C18 0.076(5) 0.030(3) 0.041(4) 0.003(3) 0.002(3) -0.006(3)
C19 0.079(5) 0.035(3) 0.036(3) -0.007(3) 0.009(3) -0.008(4)
C20 0.066(5) 0.024(3) 0.056(4) -0.001(3) 0.002(4) -0.009(3)
O21 0.075(3) 0.051(3) 0.056(3) 0.001(2) 0.012(2) 0.005(3)
C22 0.098(6) 0.041(4) 0.049(4) 0.000(3) 0.018(4) -0.003(4)
N23 0.081(4) 0.053(4) 0.058(3) -0.005(3) 0.029(3) 0.012(3)
C50 0.069(5) 0.043(4) 0.087(5) -0.001(3) 0.022(4) 0.006(4)
C49 0.063(5) 0.054(4) 0.078(5) -0.008(4) -0.001(4) -0.002(4)
Cl1 0.0833(15) 0.0779(15) 0.0845(15) 0.0171(12) -0.0011(12) -0.0138(12)
O1 0.063(4) 0.158(7) 0.357(12) 0.141(8) -0.044(6) -0.004(4)
O2 0.198(7) 0.121(5) 0.061(3) -0.028(3) 0.031(4) -0.051(5)
O3 0.103(4) 0.081(4) 0.106(4) 0.031(3) 0.002(3) -0.018(3)
O4 0.100(4) 0.079(4) 0.086(3) -0.025(3) 0.028(3) -0.029(3)
Cl2 0.0888(14) 0.0419(10) 0.0592(11) 0.0086(8) 0.0232(10) 0.0033(10)
O5 0.204(7) 0.100(5) 0.054(3) 0.000(3) -0.011(4) 0.051(5)
O6 0.085(4) 0.127(5) 0.145(6) 0.020(4) 0.010(4) -0.014(4)
Cl3 0.0826(13) 0.0488(10) 0.0519(10) 0.0041(8) 0.0086(9) -0.0022(10)
O9 0.112(5) 0.124(5) 0.086(4) 0.005(4) -0.022(4) -0.007(4)
O10 0.110(4) 0.057(3) 0.114(4) 0.013(3) 0.032(4) -0.002(3)
O11 0.115(5) 0.102(4) 0.071(3) 0.009(3) 0.030(3) 0.036(4)
O12 0.099(4) 0.062(3) 0.078(3) -0.004(3) 0.013(3) 0.013(3)
O1W 0.113(5) 0.101(5) 0.132(5) 0.012(4) 0.008(4) 0.005(4)
O2W 0.088(4) 0.069(3) 0.067(3) -0.008(2) 0.012(3) 0.012(3)
O3W 0.088(4) 0.125(5) 0.092(4) 0.027(3) 0.027(3) 0.005(4)
O4W 0.143(6) 0.116(5) 0.105(4) -0.023(4) 0.039(4) -0.024(4)

loop_
_atom_type_symbol
_atom_type_description
_atom_type_scat_dispersion_real
_atom_type_scat_dispersion_imag
_atom_type_scat_source
C C 0.0033 0.0016 'International Tables Vol C Tables 4.2.6.8 and 6.1.1.4'
H H 0.0000 0.0000 'International Tables Vol C Tables 4.2.6.8 and 6.1.1.4'
N N 0.0061 0.0033 'International Tables Vol C Tables 4.2.6.8 and 6.1.1.4'
O O 0.0106 0.0060 'International Tables Vol C Tables 4.2.6.8 and 6.1.1.4'
Cl Cl 0.1484 0.1585 'International Tables Vol C Tables 4.2.6.8 and 6.1.1.4'

loop_
_geom_angle_atom_site_label_1
_geom_angle_atom_site_label_2
_geom_angle_atom_site_label_3
_geom_angle
_geom_angle_site_symmetry_1
_geom_angle_site_symmetry_3
_geom_angle_publ_flag
C2 N1 C10 115.0(5) . . ?
C2 N1 C9 115.7(4) . . ?
C10 N1 C9 112.9(5) . . ?
N1 C2 C3 111.2(5) . . ?
N4 C3 C2 112.7(5) . . ?
C5 N4 C3 116.1(5) . . ?
C5 N4 C50 115.8(5) . . ?
C3 N4 C50 113.2(5) . . ?
N4 C5 C6 108.6(5) . . ?
N7 C6 C5 109.1(5) . . ?
C6 N7 C8 115.6(5) . . ?
N7 C8 C9 109.4(5) . . ?
N1 C9 C8 109.8(5) . . ?
N1 C10 C11 112.9(5) . . ?
N12 C11 C10 111.7(5) . . ?
C11 N12 C13 114.6(5) . . ?
C14 C13 N12 111.4(5) . . ?
C15 C14 C20 120.3(5) . . ?
C15 C14 C13 122.6(6) . . ?
C20 C14 C13 117.1(6) . . ?
C14 C15 C16 121.7(6) . . ?
C18 C16 C15 116.7(6) . . ?
C18 C16 C17 123.1(5) . . ?
C15 C16 C17 120.2(6) . . ?
C19 C18 C16 123.2(6) . . ?
C18 C19 C20 119.4(6) . . ?
C18 C19 C22 119.6(5) . . ?
C20 C19 C22 120.6(6) . . ?
O21 C20 C14 116.1(5) . . ?
O21 C20 C19 125.1(6) . . ?
C14 C20 C19 118.7(6) . . ?
N23 C22 C19 112.9(5) . . ?
C22 N23 C49 111.4(5) . 3_665 ?
C49 C50 N4 111.6(6) . . ?
C50 C49 N23 109.8(5) . 3_665 ?
O1 Cl1 O3 109.6(4) . . ?
O1 Cl1 O2 110.5(5) . . ?
O3 Cl1 O2 110.3(4) . . ?
O1 Cl1 O4 109.2(5) . . ?
O3 Cl1 O4 109.7(3) . . ?
O2 Cl1 O4 107.5(3) . . ?
O5 Cl2 O7' 113.5(5) . . ?
O5 Cl2 O8 122.6(5) . . ?
O7' Cl2 O8 69.1(6) . . ?
O5 Cl2 O8' 90.0(5) . . ?
O7' Cl2 O8' 107.6(6) . . ?
O8 Cl2 O8' 43.1(5) . . ?
O5 Cl2 O6 114.6(4) . . ?
O7' Cl2 O6 122.9(5) . . ?
O8 Cl2 O6 106.9(5) . . ?
O8' Cl2 O6 101.3(5) . . ?
O5 Cl2 O7 105.7(4) . . ?
O7' Cl2 O7 37.9(5) . . ?
O8 Cl2 O7 104.2(5) . . ?
O8' Cl2 O7 145.4(6) . . ?
O6 Cl2 O7 99.8(4) . . ?
O11 Cl3 O9 111.6(4) . . ?
O11 Cl3 O10 110.7(4) . . ?
O9 Cl3 O10 108.2(4) . . ?
O11 Cl3 O12 110.6(3) . . ?
O9 Cl3 O12 108.7(3) . . ?
O10 Cl3 O12 106.8(3) . . ?

loop_
_geom_bond_atom_site_label_1
_geom_bond_atom_site_label_2
_geom_bond_distance
_geom_bond_site_symmetry_2
_geom_bond_publ_flag
N1 C2 1.448(7) . ?
N1 C10 1.461(7) . ?
N1 C9 1.468(7) . ?
C2 C3 1.507(8) . ?
C3 N4 1.483(8) . ?
N4 C5 1.455(7) . ?
N4 C50 1.504(8) . ?
C5 C6 1.532(9) . ?
C6 N7 1.463(8) . ?
N7 C8 1.494(8) . ?
C8 C9 1.509(8) . ?
C10 C11 1.526(8) . ?
C11 N12 1.497(7) . ?
N12 C13 1.506(7) . ?
C13 C14 1.505(7) . ?
C14 C15 1.366(8) . ?
C14 C20 1.381(8) . ?
C15 C16 1.405(8) . ?
C16 C18 1.375(8) . ?
C16 C17 1.515(9) . ?
C18 C19 1.354(8) . ?
C19 C20 1.411(8) . ?
C19 C22 1.510(8) . ?
C20 O21 1.374(7) . ?
C22 N23 1.460(8) . ?
N23 C49 1.516(8) 3_665 ?
C50 C49 1.473(9) . ?
C49 N23 1.516(8) 3_665 ?
Cl1 O1 1.413(6) . ?
Cl1 O3 1.429(5) . ?
Cl1 O2 1.437(6) . ?
Cl1 O4 1.461(5) . ?
Cl2 O5 1.344(5) . ?
Cl2 O7' 1.397(7) . ?
Cl2 O8 1.402(7) . ?
Cl2 O8' 1.439(7) . ?
Cl2 O6 1.441(6) . ?
Cl2 O7 1.462(6) . ?
Cl3 O11 1.394(5) . ?
Cl3 O9 1.417(5) . ?
Cl3 O10 1.433(5) . ?
Cl3 O12 1.436(5) . ?

loop_
_geom_torsion_atom_site_label_1
_geom_torsion_atom_site_label_2
_geom_torsion_atom_site_label_3
_geom_torsion_atom_site_label_4
_geom_torsion
_geom_torsion_site_symmetry_1
_geom_torsion_site_symmetry_2
_geom_torsion_site_symmetry_3
_geom_torsion_site_symmetry_4
_geom_torsion_publ_flag
C10 N1 C2 C3 -92.4(6) . . . . ?
C9 N1 C2 C3 133.2(5) . . . . ?
N1 C2 C3 N4 -52.6(7) . . . . ?
C2 C3 N4 C5 -65.2(7) . . . . ?
C2 C3 N4 C50 157.4(6) . . . . ?
C3 N4 C5 C6 129.5(6) . . . . ?
C50 N4 C5 C6 -94.2(6) . . . . ?
N4 C5 C6 N7 -46.8(7) . . . . ?
C5 C6 N7 C8 -72.8(6) . . . . ?
C6 N7 C8 C9 138.9(6) . . . . ?
C2 N1 C9 C8 -65.2(7) . . . . ?
C10 N1 C9 C8 159.4(5) . . . . ?
N7 C8 C9 N1 -46.9(7) . . . . ?
C2 N1 C10 C11 -73.2(7) . . . . ?
C9 N1 C10 C11 62.5(7) . . . . ?
N1 C10 C11 N12 165.1(5) . . . . ?
C10 C11 N12 C13 73.1(7) . . . . ?
C11 N12 C13 C14 -160.5(5) . . . . ?
N12 C13 C14 C15 -107.7(6) . . . . ?
N12 C13 C14 C20 74.7(7) . . . . ?
C20 C14 C15 C16 -0.2(9) . . . . ?
C13 C14 C15 C16 -177.8(5) . . . . ?
C14 C15 C16 C18 1.7(8) . . . . ?
C14 C15 C16 C17 179.1(5) . . . . ?
C15 C16 C18 C19 -0.9(8) . . . . ?
C17 C16 C18 C19 -178.2(6) . . . . ?
C16 C18 C19 C20 -1.3(9) . . . . ?
C16 C18 C19 C22 171.3(5) . . . . ?
C15 C14 C20 O21 -179.7(5) . . . . ?
C13 C14 C20 O21 -2.0(7) . . . . ?
C15 C14 C20 C19 -2.1(8) . . . . ?
C13 C14 C20 C19 175.6(5) . . . . ?
C18 C19 C20 O21 -179.7(5) . . . . ?
C22 C19 C20 O21 7.7(9) . . . . ?
C18 C19 C20 C14 2.9(8) . . . . ?
C22 C19 C20 C14 -169.7(5) . . . . ?
C18 C19 C22 N23 93.5(7) . . . . ?
C20 C19 C22 N23 -93.9(7) . . . . ?
C19 C22 N23 C49 -179.1(5) . . . 3_665 ?
C5 N4 C50 C49 -77.3(7) . . . . ?
C3 N4 C50 C49 60.3(7) . . . . ?
N4 C50 C49 N23 178.7(5) . . . 3_665 ?
